data_4311628
loop_
_publ_author_name
'Baldo Lucchese'
'Kristi J. Humphreys'
'Dong-Heon Lee'
'Christopher D. Incarvito'
'Roger D. Sommer'
'Arnold L. Rheingold'
'Kenneth D. Karlin'

_publ_section_title
;
 Mono-, Bi-, and Trinuclear CuII-Cl Containing Products Based on the
 Tris(2-pyridylmethyl)amine Chelate Derived from Copper(I) Complex
 Dechlorination Reactions of Chloroform
;
_journal_name_full 'Inorganic Chemistry'
_journal_page_first 5987
_journal_page_last 5998
_journal_paper_doi 10.1021/ic0497477
_journal_volume 43
_journal_year 2004
_chemical_formula_sum 'C42 H44 Cl2 Cu2 F12 N10 O P2'
_chemical_formula_weight 1192.79
_chemical_name_systematic
; 
 ? 
;
_space_group_IT_number 13
_symmetry_cell_setting monoclinic
_symmetry_space_group_name_Hall '-P 2yc'
_symmetry_space_group_name_H-M 'P 1 2/c 1'
_atom_sites_solution_hydrogens geom
_atom_sites_solution_primary direct
_atom_sites_solution_secondary difmap
_audit_creation_method SHELXL-97
_cell_angle_alpha 90.00
_cell_angle_beta 90.148(3)
_cell_angle_gamma 90.00
_cell_formula_units_Z 2
_cell_length_a 9.0630(14)
_cell_length_b 9.3867(15)
_cell_length_c 29.189(4)
_cell_measurement_temperature 100(2)
_cell_volume 2483.1(6)
_computing_cell_refinement 'Bruker SMART'
_computing_data_collection 'Bruker SMART'
_computing_data_reduction 'Bruker SAINT'
_computing_molecular_graphics 'Bruker SHELXTL'
_computing_publication_material 'Bruker SHELXTL'
_computing_structure_refinement 'SHELXL-97 (Sheldrick, 1997)'
_computing_structure_solution 'SHELXS-97 (Sheldrick, 1990)'
_diffrn_ambient_temperature 100(2)
_diffrn_measured_fraction_theta_full 0.943
_diffrn_measured_fraction_theta_max 0.943
_diffrn_measurement_device_type 'CCD area detector'
_diffrn_measurement_method 'phi and omega scans'
_diffrn_radiation_monochromator graphite
_diffrn_radiation_source 'fine-focus sealed tube'
_diffrn_radiation_type MoK\a
_diffrn_radiation_wavelength 0.71073
_diffrn_reflns_av_R_equivalents 0.0350
_diffrn_reflns_av_sigmaI/netI 0.0435
_diffrn_reflns_limit_h_max 8
_diffrn_reflns_limit_h_min -11
_diffrn_reflns_limit_k_max 12
_diffrn_reflns_limit_k_min -12
_diffrn_reflns_limit_l_max 38
_diffrn_reflns_limit_l_min -35
_diffrn_reflns_number 15819
_diffrn_reflns_theta_full 28.27
_diffrn_reflns_theta_max 28.27
_diffrn_reflns_theta_min 2.09
_exptl_absorpt_coefficient_mu 1.119
_exptl_absorpt_correction_type empirical
_exptl_crystal_colour green
_exptl_crystal_density_diffrn 1.595
_exptl_crystal_density_meas 0
_exptl_crystal_density_method 'not measured'
_exptl_crystal_description plate
_exptl_crystal_F_000 1208
_exptl_crystal_size_max 0.25
_exptl_crystal_size_mid 0.08
_exptl_crystal_size_min 0.08
_refine_diff_density_max 1.167
_refine_diff_density_min -0.718
_refine_diff_density_rms 0.118
_refine_ls_extinction_method none
_refine_ls_goodness_of_fit_ref 1.306
_refine_ls_hydrogen_treatment mixed
_refine_ls_matrix_type full
_refine_ls_number_parameters 323
_refine_ls_number_reflns 5821
_refine_ls_number_restraints 0
_refine_ls_restrained_S_all 1.306
_refine_ls_R_factor_all 0.0738
_refine_ls_R_factor_gt 0.0664
_refine_ls_shift/su_max 0.024
_refine_ls_shift/su_mean 0.002
_refine_ls_structure_factor_coef Fsqd
_refine_ls_weighting_details 'calc w=1/[\s^2^(Fo^2^)+(0.1000P)^2^+0.0000P] where P=(Fo^2^+2Fc^2^)/3'
_refine_ls_weighting_scheme calc
_refine_ls_wR_factor_gt 0.1763
_refine_ls_wR_factor_ref 0.1819
_reflns_number_gt 5247
_reflns_number_total 5821
_reflns_threshold_expression >2sigma(I)
_cod_data_source_file ic0497477si20040226_034239.cif
_cod_data_source_block kdk55
_cod_depositor_comments
;
The following automatic conversions were performed:
'_symmetry_cell_setting' value 'Monoclinic' changed to 'monoclinic'
according to '/home/saulius/struct/CIF-dictionaries/cif_core.dic'
dictionary named 'cif_core.dic' version 2.4.1 from
2010-06-29.

'_exptl_absorpt_correction_type' value 'Empirical' changed to
'empirical' according to
'/home/saulius/struct/CIF-dictionaries/cif_core.dic' dictionary named
'cif_core.dic' version 2.4.1 from 2010-06-29.

Automatic conversion script
Id: cif_fix_enum 1527 2010-12-29 10:47:43Z saulius 
;
_cod_original_cell_volume 2483.1(7)
_cod_database_code 4311628

loop_
_symmetry_equiv_pos_as_xyz
'x, y, z'
'-x, y, -z+1/2'
'-x, -y, -z'
'x, -y, z-1/2'

loop_
_atom_site_label
_atom_site_type_symbol
_atom_site_fract_x
_atom_site_fract_y
_atom_site_fract_z
_atom_site_U_iso_or_equiv
_atom_site_adp_type
_atom_site_occupancy
_atom_site_symmetry_multiplicity
_atom_site_calc_flag
_atom_site_refinement_flags
_atom_site_disorder_assembly
_atom_site_disorder_group
Cu1 Cu 0.09447(7) 0.61635(5) 0.15173(2) 0.02306(17) Uani 1 1 d . . .
Cl1 Cl 0.16451(13) 0.81382(12) 0.18825(4) 0.0269(3) Uani 1 1 d . . .
P1 P 0.5170(2) 0.14303(16) 0.11026(6) 0.0447(4) Uani 1 1 d . . .
O1 O -0.5000 0.7549(5) 0.2500 0.0312(11) Uani 1 2 d S . .
F1 F 0.5661(7) -0.0119(5) 0.1047(4) 0.138(3) Uani 1 1 d . . .
F2 F 0.579(2) 0.1342(13) 0.1577(2) 0.275(10) Uani 1 1 d . . .
F3 F 0.4667(8) 0.2975(6) 0.1161(6) 0.253(8) Uani 1 1 d . . .
F4 F 0.4586(11) 0.1513(12) 0.0627(2) 0.185(5) Uani 1 1 d . . .
F5 F 0.6724(6) 0.2063(6) 0.0969(3) 0.108(2) Uani 1 1 d . . .
F6 F 0.3619(8) 0.0837(6) 0.1248(3) 0.125(3) Uani 1 1 d . . .
N1 N 0.0251(5) 0.4397(4) 0.11769(13) 0.0287(9) Uani 1 1 d . . .
N2 N 0.2178(5) 0.6400(4) 0.09309(14) 0.0271(9) Uani 1 1 d . . .
N3 N 0.1681(5) 0.4610(4) 0.19768(13) 0.0266(9) Uani 1 1 d . . .
N4 N -0.1288(5) 0.6536(4) 0.15342(14) 0.0266(8) Uani 1 1 d . . .
N5 N 0.9320(8) 0.7710(6) 0.0193(2) 0.0619(17) Uani 1 1 d . . .
C1 C 0.1425(8) 0.3946(5) 0.08528(19) 0.0371(13) Uani 1 1 d . . .
H1A H 0.0986 0.3375 0.0602 0.045 Uiso 1 1 calc R . .
H1B H 0.2158 0.3345 0.1015 0.045 Uiso 1 1 calc R . .
C2 C 0.2175(6) 0.5245(5) 0.06575(17) 0.0306(10) Uani 1 1 d . . .
C3 C 0.2877(6) 0.5227(6) 0.02416(16) 0.0332(11) Uani 1 1 d . . .
H3A H 0.2868 0.4394 0.0056 0.040 Uiso 1 1 calc R . .
C4 C 0.3607(7) 0.6457(6) 0.00958(18) 0.0362(12) Uani 1 1 d . . .
H4A H 0.4097 0.6471 -0.0191 0.043 Uiso 1 1 calc R . .
C5 C 0.3610(6) 0.7653(6) 0.03725(18) 0.0346(12) Uani 1 1 d . . .
H5A H 0.4095 0.8501 0.0279 0.041 Uiso 1 1 calc R . .
C6 C 0.2889(6) 0.7583(6) 0.07889(16) 0.0289(10) Uani 1 1 d . . .
H6A H 0.2895 0.8398 0.0982 0.035 Uiso 1 1 calc R . .
C7 C -0.0023(7) 0.3256(5) 0.15181(17) 0.0328(11) Uani 1 1 d . . .
H7A H 0.0012 0.2315 0.1365 0.039 Uiso 1 1 calc R . .
H7B H -0.1018 0.3377 0.1652 0.039 Uiso 1 1 calc R . .
C8 C 0.1119(7) 0.3314(5) 0.18906(16) 0.0307(11) Uani 1 1 d . . .
C9 C 0.1566(8) 0.2118(6) 0.21436(19) 0.0399(13) Uani 1 1 d . . .
H9A H 0.1199 0.1197 0.2071 0.048 Uiso 1 1 calc R . .
C10 C 0.2550(8) 0.2307(6) 0.2500(2) 0.0428(15) Uani 1 1 d . . .
H10A H 0.2841 0.1521 0.2684 0.051 Uiso 1 1 calc R . .
C11 C 0.3115(7) 0.3666(6) 0.25868(18) 0.0373(12) Uani 1 1 d . . .
H11A H 0.3804 0.3818 0.2828 0.045 Uiso 1 1 calc R . .
C12 C 0.2649(6) 0.4784(5) 0.23141(15) 0.0273(10) Uani 1 1 d . . .
H12A H 0.3035 0.5709 0.2370 0.033 Uiso 1 1 calc R . .
C13 C -0.1134(6) 0.4793(6) 0.09308(17) 0.0349(12) Uani 1 1 d . . .
H13A H -0.1686 0.3923 0.0844 0.042 Uiso 1 1 calc R . .
H13B H -0.0894 0.5324 0.0648 0.042 Uiso 1 1 calc R . .
C14 C -0.2055(6) 0.5699(6) 0.12385(15) 0.0315(11) Uani 1 1 d . . .
C15 C -0.3597(6) 0.5733(7) 0.12296(18) 0.0378(13) Uani 1 1 d . . .
H15A H -0.4130 0.5148 0.1022 0.045 Uiso 1 1 calc R . .
C16 C -0.4335(6) 0.6626(6) 0.15258(19) 0.0371(12) Uani 1 1 d . . .
H16A H -0.5383 0.6655 0.1525 0.045 Uiso 1 1 calc R . .
C17 C -0.3540(6) 0.7484(5) 0.18251(18) 0.0310(11) Uani 1 1 d . . .
C18 C -0.2009(5) 0.7394(5) 0.18214(16) 0.0255(9) Uani 1 1 d . . .
H18A H -0.1458 0.7961 0.2030 0.031 Uiso 1 1 calc R . .
C19 C -0.4302(6) 0.8424(5) 0.21654(19) 0.0341(12) Uani 1 1 d . . .
H19A H -0.3576 0.9060 0.2315 0.041 Uiso 1 1 calc R . .
H19B H -0.5047 0.9021 0.2008 0.041 Uiso 1 1 calc R . .
C20 C 0.9488(11) 0.9766(8) 0.0780(3) 0.067(2) Uani 1 1 d . . .
H20A H 0.9826 0.9384 0.1074 0.101 Uiso 1 1 calc R . .
H20B H 0.8518 1.0212 0.0818 0.101 Uiso 1 1 calc R . .
H20C H 1.0195 1.0478 0.0670 0.101 Uiso 1 1 calc R . .
C21 C 0.9375(9) 0.8595(6) 0.0442(2) 0.0485(16) Uani 1 1 d . . .

loop_
_atom_site_aniso_label
_atom_site_aniso_U_11
_atom_site_aniso_U_22
_atom_site_aniso_U_33
_atom_site_aniso_U_23
_atom_site_aniso_U_13
_atom_site_aniso_U_12
Cu1 0.0300(3) 0.0203(3) 0.0189(3) -0.0050(2) 0.0001(3) -0.0080(2)
Cl1 0.0302(6) 0.0224(5) 0.0280(5) -0.0082(4) -0.0027(5) -0.0056(4)
P1 0.0645(11) 0.0262(7) 0.0434(8) 0.0064(6) -0.0050(8) -0.0145(7)
O1 0.029(3) 0.022(2) 0.043(3) 0.000 -0.002(2) 0.000
F1 0.083(4) 0.043(3) 0.288(11) -0.017(4) -0.045(6) -0.005(3)
F2 0.50(3) 0.267(13) 0.060(4) 0.019(5) -0.071(8) -0.257(15)
F3 0.081(5) 0.035(3) 0.64(2) -0.041(7) 0.041(9) -0.018(3)
F4 0.147(8) 0.311(12) 0.096(5) 0.131(7) -0.050(5) -0.117(8)
F5 0.051(3) 0.065(3) 0.207(7) 0.035(4) -0.024(4) -0.016(2)
F6 0.136(6) 0.067(3) 0.172(7) -0.034(4) 0.098(5) -0.052(4)
N1 0.042(2) 0.0264(19) 0.0175(17) -0.0042(15) 0.0063(17) -0.0135(18)
N2 0.035(2) 0.0243(18) 0.0216(19) -0.0010(15) -0.0044(17) -0.0054(17)
N3 0.039(2) 0.0215(18) 0.0193(17) -0.0074(14) 0.0086(17) -0.0054(17)
N4 0.035(2) 0.0248(18) 0.0200(17) 0.0001(15) -0.0051(17) -0.0079(16)
N5 0.075(5) 0.053(3) 0.058(3) -0.017(3) -0.014(3) -0.004(3)
C1 0.057(4) 0.026(2) 0.028(2) -0.0067(19) 0.009(2) -0.015(2)
C2 0.036(3) 0.029(2) 0.027(2) 0.0004(19) 0.003(2) -0.009(2)
C3 0.042(3) 0.041(3) 0.017(2) -0.0086(19) 0.007(2) -0.009(2)
C4 0.038(3) 0.049(3) 0.022(2) 0.003(2) 0.004(2) -0.007(2)
C5 0.039(3) 0.035(3) 0.030(2) 0.008(2) -0.001(2) -0.011(2)
C6 0.033(3) 0.033(2) 0.021(2) 0.0013(18) -0.004(2) -0.006(2)
C7 0.047(3) 0.027(2) 0.024(2) -0.006(2) 0.006(2) -0.015(2)
C8 0.048(3) 0.025(2) 0.020(2) -0.0056(17) 0.012(2) 0.000(2)
C9 0.058(4) 0.024(2) 0.038(3) 0.001(2) 0.019(3) 0.000(2)
C10 0.062(4) 0.026(2) 0.040(3) 0.008(2) 0.015(3) 0.017(3)
C11 0.043(3) 0.045(3) 0.024(2) -0.003(2) 0.007(2) 0.010(2)
C12 0.036(3) 0.028(2) 0.018(2) -0.0044(17) 0.0056(19) 0.000(2)
C13 0.042(3) 0.040(3) 0.023(2) -0.004(2) -0.003(2) -0.017(2)
C14 0.041(3) 0.036(3) 0.018(2) 0.0053(19) -0.006(2) -0.016(2)
C15 0.036(3) 0.045(3) 0.032(3) 0.005(2) -0.015(2) -0.017(2)
C16 0.026(3) 0.052(3) 0.034(3) 0.014(3) -0.007(2) -0.008(2)
C17 0.027(2) 0.028(2) 0.038(3) 0.013(2) -0.004(2) -0.0073(19)
C18 0.024(2) 0.026(2) 0.027(2) 0.0055(18) -0.0031(19) -0.0027(18)
C19 0.031(3) 0.025(2) 0.047(3) 0.009(2) -0.001(2) -0.001(2)
C20 0.107(7) 0.045(4) 0.049(4) -0.020(3) -0.008(4) 0.011(4)
C21 0.064(5) 0.033(3) 0.048(3) 0.001(3) -0.009(3) 0.000(3)

loop_
_atom_type_symbol
_atom_type_description
_atom_type_scat_dispersion_real
_atom_type_scat_dispersion_imag
_atom_type_scat_source
C C 0.0033 0.0016 'International Tables Vol C Tables 4.2.6.8 and 6.1.1.4'
H H 0.0000 0.0000 'International Tables Vol C Tables 4.2.6.8 and 6.1.1.4'
N N 0.0061 0.0033 'International Tables Vol C Tables 4.2.6.8 and 6.1.1.4'
O O 0.0106 0.0060 'International Tables Vol C Tables 4.2.6.8 and 6.1.1.4'
F F 0.0171 0.0103 'International Tables Vol C Tables 4.2.6.8 and 6.1.1.4'
P P 0.1023 0.0942 'International Tables Vol C Tables 4.2.6.8 and 6.1.1.4'
Cl Cl 0.1484 0.1585 'International Tables Vol C Tables 4.2.6.8 and 6.1.1.4'
Cu Cu 0.3201 1.2651 'International Tables Vol C Tables 4.2.6.8 and 6.1.1.4'

loop_
_geom_angle_atom_site_label_1
_geom_angle_atom_site_label_2
_geom_angle_atom_site_label_3
_geom_angle
_geom_angle_site_symmetry_1
_geom_angle_site_symmetry_3
_geom_angle_publ_flag
N1 Cu1 N4 81.20(17) . . ?
N1 Cu1 N2 81.34(16) . . ?
N4 Cu1 N2 122.58(17) . . ?
N1 Cu1 N3 80.93(16) . . ?
N4 Cu1 N3 114.61(16) . . ?
N2 Cu1 N3 115.84(16) . . ?
N1 Cu1 Cl1 178.22(14) . . ?
N4 Cu1 Cl1 97.26(11) . . ?
N2 Cu1 Cl1 98.81(11) . . ?
N3 Cu1 Cl1 100.56(11) . . ?
F4 P1 F2 178.7(9) . . ?
F4 P1 F3 87.1(8) . . ?
F2 P1 F3 93.5(9) . . ?
F4 P1 F1 93.0(6) . . ?
F2 P1 F1 86.4(7) . . ?
F3 P1 F1 179.5(6) . . ?
F4 P1 F6 87.4(5) . . ?
F2 P1 F6 93.8(7) . . ?
F3 P1 F6 92.3(4) . . ?
F1 P1 F6 87.3(4) . . ?
F4 P1 F5 93.8(4) . . ?
F2 P1 F5 85.1(6) . . ?
F3 P1 F5 86.4(4) . . ?
F1 P1 F5 94.1(4) . . ?
F6 P1 F5 178.1(4) . . ?
C19 O1 C19 109.7(6) . 2_455 ?
C7 N1 C1 110.0(4) . . ?
C7 N1 C13 111.1(4) . . ?
C1 N1 C13 111.5(4) . . ?
C7 N1 Cu1 108.3(3) . . ?
C1 N1 Cu1 108.8(3) . . ?
C13 N1 Cu1 106.9(3) . . ?
C2 N2 C6 118.7(4) . . ?
C2 N2 Cu1 113.9(3) . . ?
C6 N2 Cu1 127.2(3) . . ?
C12 N3 C8 120.0(4) . . ?
C12 N3 Cu1 126.9(3) . . ?
C8 N3 Cu1 113.1(3) . . ?
C18 N4 C14 119.9(5) . . ?
C18 N4 Cu1 127.0(3) . . ?
C14 N4 Cu1 112.9(4) . . ?
N1 C1 C2 109.5(4) . . ?
N2 C2 C3 122.3(5) . . ?
N2 C2 C1 115.3(4) . . ?
C3 C2 C1 122.3(5) . . ?
C2 C3 C4 118.7(5) . . ?
C5 C4 C3 119.6(5) . . ?
C4 C5 C6 118.3(5) . . ?
N2 C6 C5 122.4(5) . . ?
N1 C7 C8 110.1(4) . . ?
N3 C8 C9 121.2(5) . . ?
N3 C8 C7 115.4(4) . . ?
C9 C8 C7 123.4(5) . . ?
C10 C9 C8 118.7(5) . . ?
C9 C10 C11 119.3(5) . . ?
C12 C11 C10 118.5(6) . . ?
N3 C12 C11 122.3(5) . . ?
N1 C13 C14 108.8(4) . . ?
N4 C14 C15 120.6(5) . . ?
N4 C14 C13 115.2(5) . . ?
C15 C14 C13 124.2(5) . . ?
C16 C15 C14 119.3(5) . . ?
C15 C16 C17 119.7(5) . . ?
C16 C17 C18 118.4(5) . . ?
C16 C17 C19 121.3(5) . . ?
C18 C17 C19 120.2(5) . . ?
N4 C18 C17 122.1(5) . . ?
O1 C19 C17 108.7(4) . . ?
N5 C21 C20 178.4(9) . . ?

loop_
_geom_bond_atom_site_label_1
_geom_bond_atom_site_label_2
_geom_bond_distance
_geom_bond_site_symmetry_2
_geom_bond_publ_flag
Cu1 N1 2.032(4) . ?
Cu1 N4 2.054(4) . ?
Cu1 N2 2.059(5) . ?
Cu1 N3 2.089(4) . ?
Cu1 Cl1 2.2296(12) . ?
P1 F4 1.485(7) . ?
P1 F2 1.496(9) . ?
P1 F3 1.529(6) . ?
P1 F1 1.529(5) . ?
P1 F6 1.572(6) . ?
P1 F5 1.579(6) . ?
O1 C19 1.425(6) . ?
O1 C19 1.425(6) 2_455 ?
N1 C7 1.484(6) . ?
N1 C1 1.487(7) . ?
N1 C13 1.492(7) . ?
N2 C2 1.347(6) . ?
N2 C6 1.350(6) . ?
N3 C12 1.327(6) . ?
N3 C8 1.343(6) . ?
N4 C18 1.334(7) . ?
N4 C14 1.357(6) . ?
N5 C21 1.105(8) . ?
C1 C2 1.508(7) . ?
C2 C3 1.372(7) . ?
C3 C4 1.397(8) . ?
C4 C5 1.383(8) . ?
C5 C6 1.383(7) . ?
C7 C8 1.500(8) . ?
C8 C9 1.403(7) . ?
C9 C10 1.380(9) . ?
C10 C11 1.398(8) . ?
C11 C12 1.383(7) . ?
C13 C14 1.493(8) . ?
C14 C15 1.398(8) . ?
C15 C16 1.379(9) . ?
C16 C17 1.388(8) . ?
C17 C18 1.390(7) . ?
C17 C19 1.498(8) . ?
C20 C21 1.480(9) . ?
